data_7240206
loop_
_publ_author_name
'Srinivasarao, Singireddi'
'Nandikolla, Adinarayana'
'Suresh, Amaroju'
'Calster, Kevin Van'
'De Voogt, Linda'
'Cappoen, Davie'
'Ghosh, Balaram'
'Aggarwal, Himanshu'
'Murugesan, Sankaranarayanan'
'Chandra Sekhar, Kondapalli Venkata Gowri'

_publ_section_title
;
 Seeking potent anti-tubercular agents: design and synthesis of
 substituted-N-(6-(4-(pyrazine-2-carbonyl)piperazine/homopiperazine-1-yl)pyridin-3-yl)benzamide
 derivatives as anti-tubercular agents
;
_journal_issue 21
_journal_name_full 'RSC Advances'
_journal_page_first 12272
_journal_page_last 12288
_journal_paper_doi 10.1039/D0RA01348J
_journal_volume 10
_journal_year 2020
_chemical_formula_moiety 'C21 H19 Cl N6 O2'
_chemical_formula_sum 'C21 H19 Cl N6 O2'
_chemical_formula_weight 422.88
_space_group_crystal_system monoclinic
_space_group_IT_number 14
_space_group_name_Hall '-P 2yn'
_space_group_name_H-M_alt 'P 1 21/n 1'
_symmetry_Int_Tables_number 14
_atom_sites_solution_primary dual
_audit_creation_date 2020-01-24
_audit_creation_method
;
Olex2 1.2
(compiled 2018.05.29 svn.r3508 for OlexSys, GUI svn.r5506)
;
_audit_update_record
;
2020-01-25 deposited with the CCDC.	2020-03-18 downloaded from the CCDC.
;
_cell_angle_alpha 90
_cell_angle_beta 98.5610(10)
_cell_angle_gamma 90
_cell_formula_units_Z 4
_cell_length_a 5.69780(10)
_cell_length_b 21.2347(3)
_cell_length_c 16.1672(2)
_cell_measurement_reflns_used 6773
_cell_measurement_temperature 100
_cell_measurement_theta_max 79.2780
_cell_measurement_theta_min 4.1530
_cell_volume 1934.29(5)
_computing_cell_refinement 'CrysAlisPro 1.171.39.20a (Rigaku OD, 2015)'
_computing_data_collection 'CrysAlisPro 1.171.39.20a (Rigaku OD, 2015)'
_computing_data_reduction 'CrysAlisPro 1.171.39.20a (Rigaku OD, 2015)'
_computing_molecular_graphics 'Olex2 (Dolomanov et al., 2009)'
_computing_publication_material 'Olex2 (Dolomanov et al., 2009)'
_computing_structure_refinement 'olex2.refine (Bourhis et al., 2015)'
_computing_structure_solution 'ShelXT (Sheldrick, 2015)'
_diffrn_ambient_temperature 100
_diffrn_detector 'CCD plate'
_diffrn_measured_fraction_theta_full 0.9957
_diffrn_measured_fraction_theta_max 0.9475
_diffrn_measurement_details
;
List of Runs (angles in degrees, time in seconds):

  # Type    Start    End  Width  t~exp~   \w     \q     \k     \f   Frames
#--------------------------------------------------------------------------
  1  \w    -89.00  23.00   0.50    1.89    --    0.00 -57.00 150.00  224
  2  \w    -20.00  11.00   0.50    1.89    --    0.00 -37.00   0.00   62
  3  \w    -28.00  51.00   0.50    1.89    --    0.00  77.00 120.00  158
  4  \w     18.00 129.00   0.50    7.56    --  107.20 -61.00  30.00  222
  5  \w     31.00 135.00   0.50    7.56    --  107.20 -15.00 120.00  208
  6  \w     51.00 134.00   0.50    7.56    --  107.20 -82.00  30.00  166
  7  \w     64.00 125.00   0.50    7.56    --  107.20 -82.00-120.00  122
  8  \w     93.00 140.00   0.50    7.56    --  107.20  82.00 120.00   94
  9  \w    144.00 191.00   0.50    7.56    --  107.20  82.00 120.00   94
 10  \w     90.00 115.00   0.50    7.56    --  107.20 -30.00 -90.00   50
 11  \w     88.00 124.00   0.50    7.56    --  107.20  45.00  30.00   72
 12  \w     22.00  67.00   0.50    7.56    --  107.20 -30.00 -90.00   90
;
_diffrn_measurement_device 'four-circle diffractometer'
_diffrn_measurement_device_type 'XtaLAB Pro: Kappa dual offset/far'
_diffrn_measurement_method '\w scans'
_diffrn_orient_matrix_type 'CrysAlisPro convention (1999,Acta A55,543-557)'
_diffrn_orient_matrix_UB_11 0.0669101000
_diffrn_orient_matrix_UB_12 0.0314827000
_diffrn_orient_matrix_UB_13 0.0860704000
_diffrn_orient_matrix_UB_21 -0.0299390000
_diffrn_orient_matrix_UB_22 0.0653780000
_diffrn_orient_matrix_UB_23 -0.0416023000
_diffrn_orient_matrix_UB_31 -0.2634930000
_diffrn_orient_matrix_UB_32 0.0005367000
_diffrn_orient_matrix_UB_33 0.0117170000
_diffrn_radiation_monochromator graphite
_diffrn_radiation_probe x-ray
_diffrn_radiation_type 'Cu K\a'
_diffrn_radiation_wavelength 1.54184
_diffrn_reflns_av_R_equivalents 0.0330
_diffrn_reflns_av_unetI/netI 0.0373
_diffrn_reflns_limit_h_max 5
_diffrn_reflns_limit_h_min -6
_diffrn_reflns_limit_k_max 24
_diffrn_reflns_limit_k_min -26
_diffrn_reflns_limit_l_max 20
_diffrn_reflns_limit_l_min -20
_diffrn_reflns_number 10531
_diffrn_reflns_theta_full 67.0000
_diffrn_reflns_theta_max 80.24
_diffrn_reflns_theta_min 4.16
_diffrn_source 'fine-focus sealed X-ray tube'
_diffrn_source_type 'Enhance (Cu) X-ray Source'
_exptl_absorpt_coefficient_mu 2.024
_exptl_absorpt_correction_T_max 1.00000
_exptl_absorpt_correction_T_min 0.74232
_exptl_absorpt_correction_type multi-scan
_exptl_absorpt_process_details
;
CrysAlisPro 1.171.39.20a (Rigaku Oxford Diffraction, 2015)
Empirical absorption correction using spherical harmonics,
 implemented in SCALE3 ABSPACK scaling algorithm.
;
_exptl_crystal_colour 'clear dark yellow'
_exptl_crystal_colour_lustre clear
_exptl_crystal_colour_modifier dark
_exptl_crystal_colour_primary yellow
_exptl_crystal_density_diffrn 1.4520
_exptl_crystal_description plate
_exptl_crystal_F_000 884.0949
_exptl_crystal_size_max 0.2
_exptl_crystal_size_mid 0.1
_exptl_crystal_size_min 0.05
_refine_diff_density_max 0.2606
_refine_diff_density_min -0.4266
_refine_diff_density_rms 0.0613
_refine_ls_d_res_high 0.7822
_refine_ls_d_res_low 10.6173
_refine_ls_goodness_of_fit_ref 1.0284
_refine_ls_hydrogen_treatment constr
_refine_ls_matrix_type full
_refine_ls_number_constraints 34
_refine_ls_number_parameters 271
_refine_ls_number_reflns 4009
_refine_ls_number_restraints 0
_refine_ls_restrained_S_all 1.0284
_refine_ls_R_factor_all 0.0448
_refine_ls_R_factor_gt 0.0419
_refine_ls_shift/su_max 0.0000
_refine_ls_shift/su_mean 0.0000
_refine_ls_structure_factor_coef Fsqd
_refine_ls_weighting_details 'w=1/[\s^2^(Fo^2^)+(0.0649P)^2^+1.0211P] where P=(Fo^2^+2Fc^2^)/3'
_refine_ls_weighting_scheme calc
_refine_ls_wR_factor_gt 0.1168
_refine_ls_wR_factor_ref 0.1189
_reflns_Friedel_coverage 0.0
_reflns_limit_h_max 6
_reflns_limit_h_min -6
_reflns_limit_k_max 26
_reflns_limit_k_min 0
_reflns_limit_l_max 20
_reflns_limit_l_min -5
_reflns_number_gt 3669
_reflns_number_total 4009
_reflns_threshold_expression I>=2u(I)
_cod_data_source_file d0ra01348j2.cif
_cod_data_source_block KVGCS_P-9
_cod_depositor_comments 'Adding full bibliography for 7240204--7240206.cif.'
_cod_original_sg_symbol_Hall '-P 2ybc (x-z,y,z)'
_cod_database_code 7240206
_reflns_odcompleteness_completeness 98.85
_reflns_odcompleteness_iscentric 1
_reflns_odcompleteness_theta 71.98
_olex2_refinement_description
;
1. Fixed Uiso
 At 1.2 times of:
  All C(H) groups, All C(H,H) groups, All N(H) groups
2.a Secondary CH2 refined with riding coordinates:
 C8(H8a,H8b), C9(H9a,H9b), C6(H6a,H6b), C7(H7a,H7b)
2.b Aromatic/amide H refined with riding coordinates:
 N6(H6), C1(H1), C2(H2), C17(H17), C18(H18), C11(H11), C3(H3), C13(H13),
 C14(H14), C21(H21), C20(H20)
;
_olex2_submission_special_instructions 'No special instructions were received'
_oxdiff_exptl_absorpt_empirical_details
;
Empirical correction (ABSPACK) includes:
- Absorption correction using spherical harmonics
- Frame scaling
;
_oxdiff_exptl_absorpt_empirical_full_max 1.776
_oxdiff_exptl_absorpt_empirical_full_min 0.641

loop_
_space_group_symop_id
_space_group_symop_operation_xyz
1 x,y,z
2 -x+1/2,y+1/2,-z+1/2
3 -x,-y,-z
4 x-1/2,-y-1/2,z-1/2

loop_
_atom_site_label
_atom_site_type_symbol
_atom_site_fract_x
_atom_site_fract_y
_atom_site_fract_z
_atom_site_U_iso_or_equiv
_atom_site_adp_type
_atom_site_occupancy
_atom_site_refinement_flags_posn
Cl1 Cl 1.69893(7) 0.54573(2) 0.93535(3) 0.03077(14) Uani 1.000000 .
O1 O -0.7723(2) 0.77998(5) 0.28232(7) 0.0258(3) Uani 1.000000 .
O2 O 0.7375(2) 0.50003(6) 0.65563(8) 0.0353(3) Uani 1.000000 .
N3 N -0.5521(2) 0.69850(6) 0.34273(8) 0.0219(3) Uani 1.000000 .
N6 N 0.6636(2) 0.60349(6) 0.67777(8) 0.0218(3) Uani 1.000000 .
H6 H 0.7163(2) 0.63682(6) 0.70718(8) 0.0262(3) Uiso 1.000000 R
N1 N -0.5896(2) 0.64629(7) 0.07945(9) 0.0251(3) Uani 1.000000 .
N2 N -0.9622(2) 0.67735(7) 0.16745(9) 0.0252(3) Uani 1.000000 .
N5 N 0.1310(3) 0.68170(6) 0.57028(8) 0.0248(3) Uani 1.000000 .
N4 N -0.1696(3) 0.65499(6) 0.46184(8) 0.0246(3) Uani 1.000000 .
C1 C -0.5522(3) 0.67647(8) 0.15300(10) 0.0230(3) Uani 1.000000 .
H1 H -0.3951(3) 0.68856(8) 0.17548(10) 0.0275(4) Uiso 1.000000 R
C5 C -0.6905(3) 0.72630(7) 0.27866(9) 0.0198(3) Uani 1.000000 .
C4 C -0.7361(3) 0.69059(7) 0.19730(9) 0.0187(3) Uani 1.000000 .
C2 C -0.8144(3) 0.63180(7) 0.05080(10) 0.0228(3) Uani 1.000000 .
H2 H -0.8491(3) 0.60953(7) -0.00053(10) 0.0274(4) Uiso 1.000000 R
C16 C 1.0141(3) 0.55314(7) 0.75484(10) 0.0221(3) Uani 1.000000 .
C12 C 0.4523(3) 0.61103(7) 0.62066(9) 0.0213(3) Uani 1.000000 .
C10 C 0.0401(3) 0.63848(7) 0.51376(9) 0.0222(3) Uani 1.000000 .
C17 C 1.1311(3) 0.60865(8) 0.78253(10) 0.0236(3) Uani 1.000000 .
H17 H 1.0658(3) 0.64808(8) 0.76319(10) 0.0283(4) Uiso 1.000000 R
C15 C 0.7933(3) 0.54998(7) 0.69170(10) 0.0237(3) Uani 1.000000 .
C19 C 1.4330(3) 0.54920(8) 0.86656(10) 0.0248(3) Uani 1.000000 .
C18 C 1.3419(3) 0.60696(8) 0.83805(10) 0.0247(3) Uani 1.000000 .
H18 H 1.4223(3) 0.64484(8) 0.85616(10) 0.0297(4) Uiso 1.000000 R
C11 C 0.3305(3) 0.66764(8) 0.62167(10) 0.0238(3) Uani 1.000000 .
H11 H 0.3931(3) 0.69846(8) 0.66155(10) 0.0286(4) Uiso 1.000000 R
C3 C -0.9994(3) 0.64805(8) 0.09324(10) 0.0256(3) Uani 1.000000 .
H3 H -1.1573(3) 0.63815(8) 0.06904(10) 0.0307(4) Uiso 1.000000 R
C13 C 0.3551(3) 0.56604(8) 0.56251(10) 0.0246(3) Uani 1.000000 .
H13 H 0.4301(3) 0.52628(8) 0.55978(10) 0.0295(4) Uiso 1.000000 R
C8 C -0.2299(3) 0.62260(8) 0.38160(10) 0.0267(4) Uani 1.000000 .
H8a H -0.1328(3) 0.63973(8) 0.34088(10) 0.0320(4) Uiso 1.000000 R
H8b H -0.1942(3) 0.57714(8) 0.38886(10) 0.0320(4) Uiso 1.000000 R
C9 C -0.4912(3) 0.63146(7) 0.34850(10) 0.0254(3) Uani 1.000000 .
H9a H -0.5880(3) 0.61020(7) 0.38622(10) 0.0305(4) Uiso 1.000000 R
H9b H -0.5280(3) 0.61188(7) 0.29250(10) 0.0305(4) Uiso 1.000000 R
C14 C 0.1495(3) 0.57975(8) 0.50900(10) 0.0254(3) Uani 1.000000 .
H14 H 0.0823(3) 0.54948(8) 0.46909(10) 0.0305(4) Uiso 1.000000 R
C21 C 1.1108(3) 0.49584(8) 0.78508(11) 0.0280(4) Uani 1.000000 .
H21 H 1.0325(3) 0.45775(8) 0.76665(11) 0.0336(4) Uiso 1.000000 R
C20 C 1.3188(3) 0.49338(8) 0.84147(11) 0.0292(4) Uani 1.000000 .
H20 H 1.3818(3) 0.45415(8) 0.86251(11) 0.0350(4) Uiso 1.000000 R
C6 C -0.4878(3) 0.73211(9) 0.42220(10) 0.0285(4) Uani 1.000000 .
H6a H -0.5195(3) 0.77767(9) 0.41366(10) 0.0342(4) Uiso 1.000000 R
H6b H -0.5859(3) 0.71652(9) 0.46357(10) 0.0342(4) Uiso 1.000000 R
C7 C -0.2271(3) 0.72194(8) 0.45517(12) 0.0310(4) Uani 1.000000 .
H7a H -0.1886(3) 0.74185(8) 0.51091(12) 0.0372(5) Uiso 1.000000 R
H7b H -0.1292(3) 0.74238(8) 0.41712(12) 0.0372(5) Uiso 1.000000 R

loop_
_atom_site_aniso_label
_atom_site_aniso_U_11
_atom_site_aniso_U_22
_atom_site_aniso_U_33
_atom_site_aniso_U_12
_atom_site_aniso_U_13
_atom_site_aniso_U_23
Cl1 0.0253(2) 0.0376(2) 0.0272(2) 0.00343(15) -0.00353(16) -0.00352(15)
O1 0.0272(6) 0.0232(6) 0.0257(6) 0.0035(4) -0.0007(4) -0.0019(4)
O2 0.0392(7) 0.0237(6) 0.0379(7) 0.0029(5) -0.0115(6) -0.0076(5)
N3 0.0236(7) 0.0217(6) 0.0184(6) -0.0012(5) -0.0035(5) -0.0017(5)
N6 0.0234(7) 0.0216(6) 0.0189(6) 0.0001(5) -0.0020(5) -0.0018(5)
N1 0.0225(7) 0.0290(7) 0.0238(7) 0.0020(5) 0.0032(5) -0.0015(5)
N2 0.0188(7) 0.0326(7) 0.0234(7) -0.0022(5) 0.0010(5) -0.0049(5)
N5 0.0278(7) 0.0230(7) 0.0210(6) -0.0007(5) -0.0054(5) -0.0017(5)
N4 0.0277(7) 0.0224(7) 0.0205(6) 0.0007(5) -0.0064(5) -0.0036(5)
C1 0.0182(8) 0.0262(8) 0.0237(7) 0.0003(6) 0.0006(6) 0.0003(6)
C5 0.0156(7) 0.0221(7) 0.0208(7) -0.0041(5) 0.0001(5) 0.0001(6)
C4 0.0188(7) 0.0186(7) 0.0178(7) 0.0007(5) -0.0002(5) 0.0031(5)
C2 0.0235(8) 0.0237(8) 0.0204(7) -0.0006(6) 0.0002(6) 0.0002(6)
C16 0.0236(8) 0.0238(8) 0.0192(7) 0.0017(6) 0.0038(6) -0.0009(6)
C12 0.0221(8) 0.0240(8) 0.0172(7) -0.0016(6) 0.0007(6) 0.0007(6)
C10 0.0240(8) 0.0231(8) 0.0186(7) -0.0031(6) 0.0000(6) -0.0002(6)
C17 0.0238(8) 0.0237(8) 0.0232(7) 0.0006(6) 0.0030(6) -0.0002(6)
C15 0.0262(8) 0.0227(8) 0.0214(8) 0.0000(6) 0.0017(6) -0.0008(6)
C19 0.0246(8) 0.0304(9) 0.0194(7) 0.0032(6) 0.0030(6) -0.0018(6)
C18 0.0244(8) 0.0256(8) 0.0240(8) -0.0007(6) 0.0033(6) -0.0030(6)
C11 0.0269(8) 0.0217(7) 0.0209(7) -0.0019(6) -0.0027(6) -0.0011(6)
C3 0.0195(8) 0.0323(9) 0.0236(8) -0.0024(6) -0.0012(6) -0.0033(6)
C13 0.0265(8) 0.0238(8) 0.0225(7) 0.0019(6) 0.0006(6) -0.0020(6)
C8 0.0335(9) 0.0210(8) 0.0224(8) 0.0023(6) -0.0058(6) -0.0023(6)
C9 0.0309(9) 0.0207(8) 0.0220(7) -0.0051(6) -0.0047(6) 0.0018(6)
C14 0.0281(8) 0.0234(8) 0.0235(8) -0.0020(6) -0.0005(6) -0.0040(6)
C21 0.0313(9) 0.0227(8) 0.0276(8) 0.0010(6) -0.0034(7) -0.0016(6)
C20 0.0321(9) 0.0247(8) 0.0287(8) 0.0050(7) -0.0025(7) 0.0004(6)
C6 0.0309(9) 0.0318(9) 0.0202(8) 0.0040(7) -0.0051(6) -0.0067(6)
C7 0.0305(9) 0.0253(8) 0.0325(9) 0.0023(7) -0.0111(7) -0.0088(7)

loop_
_atom_type_symbol
_atom_type_scat_dispersion_real
_atom_type_scat_dispersion_imag
_atom_type_scat_Cromer_Mann_a1
_atom_type_scat_Cromer_Mann_a2
_atom_type_scat_Cromer_Mann_a3
_atom_type_scat_Cromer_Mann_a4
_atom_type_scat_Cromer_Mann_b1
_atom_type_scat_Cromer_Mann_b2
_atom_type_scat_Cromer_Mann_b3
_atom_type_scat_Cromer_Mann_b4
_atom_type_scat_Cromer_Mann_c
_atom_type_scat_source
_atom_type_scat_dispersion_source
H 0.00000 0.00000 0.49300 0.32291 0.14019 0.04081 10.51090 26.12570 3.14236 57.79970 0.0030380000826 'International Tables Volume C Table 6.1.1.4 (pp. 500-502)' 'Henke, Gullikson and Davis, At. Data and Nucl. Data Tables, 1993, 54, 2'
C 0.01920 0.00962 2.31000 1.02000 1.58860 0.86500 20.84390 10.20750 0.56870 51.65120 0.215599998832 'International Tables Volume C Table 6.1.1.4 (pp. 500-502)' 'Henke, Gullikson and Davis, At. Data and Nucl. Data Tables, 1993, 54, 2'
Cl 0.36843 0.69943 11.46040 7.19640 6.25560 1.64550 0.01040 1.16620 18.51940 47.77840 -9.55739974976 'International Tables Volume C Table 6.1.1.4 (pp. 500-502)' 'Henke, Gullikson and Davis, At. Data and Nucl. Data Tables, 1993, 54, 2'
O 0.05239 0.03377 3.04850 2.28680 1.54630 0.86700 13.27710 5.70110 0.32390 32.90890 0.250800013542 'International Tables Volume C Table 6.1.1.4 (pp. 500-502)' 'Henke, Gullikson and Davis, At. Data and Nucl. Data Tables, 1993, 54, 2'
N 0.03256 0.01839 12.21260 3.13220 2.01250 1.16630 0.00570 9.89330 28.99750 0.58260 -11.5290002823 'International Tables Volume C Table 6.1.1.4 (pp. 500-502)' 'Henke, Gullikson and Davis, At. Data and Nucl. Data Tables, 1993, 54, 2'

loop_
_geom_angle_atom_site_label_1
_geom_angle_atom_site_label_2
_geom_angle_atom_site_label_3
_geom_angle
_geom_angle_site_symmetry_1
_geom_angle_site_symmetry_3
_geom_angle_publ_flag
C9 N3 C5 125.68(13) . . ?
C6 N3 C5 120.22(13) . . ?
C6 N3 C9 113.01(12) . . ?
C15 N6 C12 126.42(13) . . ?
C2 N1 C1 115.90(14) . . ?
C3 N2 C4 115.88(14) . . ?
C11 N5 C10 118.43(14) . . ?
C8 N4 C10 118.75(13) . . ?
C7 N4 C10 116.79(13) . . ?
C7 N4 C8 111.84(13) . . ?
C4 C1 N1 121.95(14) . . ?
N3 C5 O1 123.45(14) . . ?
C4 C5 O1 119.25(13) . . ?
C4 C5 N3 117.23(13) . . ?
C1 C4 N2 121.98(14) . . ?
C5 C4 N2 116.92(13) . . ?
C5 C4 C1 120.94(14) . . ?
C3 C2 N1 122.27(15) . . ?
C15 C16 C17 124.68(14) . . ?
C21 C16 C17 118.69(15) . . ?
C21 C16 C15 116.59(14) . . ?
C11 C12 N6 117.96(14) . . ?
C13 C12 N6 125.19(15) . . ?
C13 C12 C11 116.85(15) . . ?
N4 C10 N5 116.46(14) . . ?
C14 C10 N5 121.04(15) . . ?
C14 C10 N4 122.49(14) . . ?
C18 C17 C16 120.77(15) . . ?
N6 C15 O2 123.26(15) . . ?
C16 C15 O2 119.56(14) . . ?
C16 C15 N6 117.18(13) . . ?
C18 C19 Cl1 119.83(13) . . ?
C20 C19 Cl1 118.52(13) . . ?
C20 C19 C18 121.65(16) . . ?
C19 C18 C17 118.93(15) . . ?
C12 C11 N5 124.42(15) . . ?
C2 C3 N2 121.94(15) . . ?
C14 C13 C12 119.49(15) . . ?
C9 C8 N4 110.05(14) . . ?
C8 C9 N3 110.71(13) . . ?
C13 C14 C10 119.76(15) . . ?
C20 C21 C16 121.26(15) . . ?
C21 C20 C19 118.69(15) . . ?
C7 C6 N3 110.00(14) . . ?
C6 C7 N4 111.22(14) . . ?

loop_
_geom_bond_atom_site_label_1
_geom_bond_atom_site_label_2
_geom_bond_distance
_geom_bond_site_symmetry_2
_geom_bond_publ_flag
Cl1 C19 1.7423(17) . ?
O1 C5 1.2361(19) . ?
O2 C15 1.229(2) . ?
N3 C5 1.342(2) . ?
N3 C9 1.465(2) . ?
N3 C6 1.4678(19) . ?
N6 C12 1.413(2) . ?
N6 C15 1.356(2) . ?
N1 C1 1.340(2) . ?
N1 C2 1.332(2) . ?
N2 C4 1.336(2) . ?
N2 C3 1.340(2) . ?
N5 C10 1.343(2) . ?
N5 C11 1.338(2) . ?
N4 C10 1.399(2) . ?
N4 C8 1.4632(19) . ?
N4 C7 1.459(2) . ?
C1 C4 1.387(2) . ?
C5 C4 1.507(2) . ?
C2 C3 1.384(2) . ?
C16 C17 1.395(2) . ?
C16 C15 1.499(2) . ?
C16 C21 1.394(2) . ?
C12 C11 1.389(2) . ?
C12 C13 1.396(2) . ?
C10 C14 1.401(2) . ?
C17 C18 1.389(2) . ?
C19 C18 1.384(2) . ?
C19 C20 1.384(2) . ?
C13 C14 1.380(2) . ?
C8 C9 1.517(2) . ?
C21 C20 1.384(2) . ?
C6 C7 1.517(2) . ?
